data_7225413
loop_
_publ_author_name
'Yang, Bo'
'Gao, Zhong-Zheng'
'Lu, Ji-Hong'
'Zhu, Qian-Jiang'
'Xue, Sai-Feng'
'Tao, Zhu'
'Prior, Timothy J.'
'Redshaw, Carl'
'Wei, Gang'
'Xiao, Xin'

_publ_section_title
;
 Interaction of a symmetrical
 \a,\a&#x2032;,\d,\d&#x2032;-tetramethyl-cucurbit[6]uril with Ln3+:
 potential applications for isolation of lanthanides
;
_journal_issue 26
_journal_name_full CrystEngComm
_journal_page_first 5028
_journal_paper_doi 10.1039/C6CE00134C
_journal_volume 18
_journal_year 2016
_chemical_formula_sum 'C40 H44 Cl3 N24 O20 Yb'
_chemical_formula_weight 1464.41
_space_group_crystal_system monoclinic
_space_group_IT_number 12
_space_group_name_Hall '-C 2y'
_space_group_name_H-M_alt 'C 1 2/m 1'
_symmetry_space_group_name_Hall '-C 2y'
_symmetry_space_group_name_H-M 'C 1 2/m 1'
_atom_sites_solution_hydrogens geom
_audit_creation_method SHELXL-2014/7
_audit_update_record
;
2016-05-31 deposited with the CCDC.
2016-06-02 downloaded from the CCDC.
;
_cell_angle_alpha 90
_cell_angle_beta 115.018(4)
_cell_angle_gamma 90
_cell_formula_units_Z 2
_cell_length_a 22.429(10)
_cell_length_b 12.394(6)
_cell_length_c 14.895(7)
_cell_measurement_reflns_used 8487
_cell_measurement_temperature 293(2)
_cell_measurement_theta_max 26.03
_cell_measurement_theta_min 2.69
_cell_volume 3752(3)
_computing_cell_refinement 'Bruker SMART'
_computing_data_collection 'Bruker SMART'
_computing_data_reduction 'Bruker SAINT'
_computing_molecular_graphics 'Bruker SHELXTL'
_computing_publication_material 'Bruker SHELXTL'
_computing_structure_refinement 'SHELXL-2014/7 (Sheldrick, 2014)'
_computing_structure_solution 'Bruker SHELXTL'
_diffrn_ambient_temperature 293(2)
_diffrn_measured_fraction_theta_full 0.989
_diffrn_measured_fraction_theta_max 0.989
_diffrn_measurement_device_type 'CCD area detector'
_diffrn_measurement_method 'phi and omega scans'
_diffrn_radiation_type MoK\a
_diffrn_radiation_wavelength 0.71073
_diffrn_reflns_av_R_equivalents 0.0227
_diffrn_reflns_av_unetI/netI 0.0248
_diffrn_reflns_Laue_measured_fraction_full 0.989
_diffrn_reflns_Laue_measured_fraction_max 0.989
_diffrn_reflns_limit_h_max 26
_diffrn_reflns_limit_h_min -26
_diffrn_reflns_limit_k_max 12
_diffrn_reflns_limit_k_min -14
_diffrn_reflns_limit_l_max 17
_diffrn_reflns_limit_l_min -17
_diffrn_reflns_number 9992
_diffrn_reflns_point_group_measured_fraction_full 0.989
_diffrn_reflns_point_group_measured_fraction_max 0.989
_diffrn_reflns_theta_full 25.242
_diffrn_reflns_theta_max 25.245
_diffrn_reflns_theta_min 1.933
_exptl_absorpt_coefficient_mu 1.425
_exptl_absorpt_correction_T_max 0.758
_exptl_absorpt_correction_T_min 0.681
_exptl_absorpt_correction_type multi-scan
_exptl_absorpt_process_details sadabs
_exptl_crystal_colour colourless
_exptl_crystal_density_diffrn 1.289
_exptl_crystal_description block
_exptl_crystal_F_000 1466
_exptl_crystal_size_max 0.270
_exptl_crystal_size_mid 0.230
_exptl_crystal_size_min 0.190
_platon_squeeze_details
;
;
_refine_diff_density_max 3.537
_refine_diff_density_min -1.090
_refine_diff_density_rms 0.278
_refine_ls_extinction_method none
_refine_ls_goodness_of_fit_ref 1.248
_refine_ls_hydrogen_treatment constr
_refine_ls_matrix_type full
_refine_ls_number_parameters 235
_refine_ls_number_reflns 3528
_refine_ls_number_restraints 0
_refine_ls_restrained_S_all 1.248
_refine_ls_R_factor_all 0.0729
_refine_ls_R_factor_gt 0.0725
_refine_ls_shift/su_max 0.000
_refine_ls_shift/su_mean 0.000
_refine_ls_structure_factor_coef Fsqd
_refine_ls_weighting_details 'w=1/[\s^2^(Fo^2^)+(0.1698P)^2^+9.9148P] where P=(Fo^2^+2Fc^2^)/3'
_refine_ls_weighting_scheme calc
_refine_ls_wR_factor_gt 0.2252
_refine_ls_wR_factor_ref 0.2262
_reflns_Friedel_coverage 0.000
_reflns_number_gt 3501
_reflns_number_total 3528
_reflns_threshold_expression 'I > 2\s(I)'
_cod_data_source_file c6ce00134c2.cif
_cod_data_source_block 14pp
_cod_depositor_comments 'Adding full bibliography for 7225407--7225427.cif.'
_cod_database_code 7225413
_shelx_shelxl_version_number 2014/7
_shelx_space_group_comment
;
The symmetry employed for this shelxl refinement is uniquely defined
by the following loop, which should always be used as a source of
symmetry information in preference to the above space-group names.
They are only intended as comments.
;
_shelx_estimated_absorpt_t_min 0.700
_shelx_estimated_absorpt_t_max 0.773

loop_
_space_group_symop_operation_xyz
'x, y, z'
'-x, y, -z'
'x+1/2, y+1/2, z'
'-x+1/2, y+1/2, -z'
'-x, -y, -z'
'x, -y, z'
'-x+1/2, -y+1/2, -z'
'x+1/2, -y+1/2, z'

loop_
_atom_site_label
_atom_site_type_symbol
_atom_site_fract_x
_atom_site_fract_y
_atom_site_fract_z
_atom_site_U_iso_or_equiv
_atom_site_adp_type
_atom_site_occupancy
_atom_site_site_symmetry_order
_atom_site_calc_flag
_atom_site_refinement_flags_posn
_atom_site_refinement_flags_adp
_atom_site_refinement_flags_occupancy
_atom_site_disorder_assembly
_atom_site_disorder_group
Yb1 Yb 1.0000 1.0000 0.5000 0.0266(3) Uani 1 4 d S T P . .
N1 N 0.7755(3) 0.4013(5) 0.4168(5) 0.0331(13) Uani 1 1 d . . . . .
N2 N 0.8213(3) 0.4014(5) 0.5808(5) 0.0333(13) Uani 1 1 d . . . . .
N3 N 0.9234(3) 0.4024(5) 0.7298(5) 0.0337(13) Uani 1 1 d . . . . .
N4 N 1.0314(3) 0.4021(5) 0.8072(5) 0.0336(13) Uani 1 1 d . . . . .
N5 N 1.1402(3) 0.4015(5) 0.8091(5) 0.0338(13) Uani 1 1 d . . . . .
N6 N 1.2054(3) 0.4017(5) 0.7320(5) 0.0345(13) Uani 1 1 d . . . . .
O1 O 0.8377(3) 0.2558(4) 0.4988(4) 0.0436(13) Uani 1 1 d . . . . .
O2 O 0.9798(3) 0.2536(5) 0.7148(5) 0.0569(17) Uani 1 1 d . . . . .
O3 O 1.1381(4) 0.2553(5) 0.7139(5) 0.0566(16) Uani 1 1 d . . . . .
O4 O 0.9098(6) 0.9310(9) 0.3653(9) 0.053(3) Uani 0.5 1 d . . P A 1
O6 O 0.9553(6) 0.8563(10) 0.5530(9) 0.049(3) Uani 0.5 1 d . . P B 1
O5 O 0.9258(6) 0.8580(10) 0.4505(9) 0.048(3) Uani 0.5 1 d . . P A 2
O7 O 0.9902(8) 0.9336(9) 0.6379(10) 0.058(4) Uani 0.5 1 d . . P A 2
C1 C 0.8144(3) 0.3449(6) 0.4986(5) 0.0312(14) Uani 1 1 d . . . . .
C2 C 0.7810(5) 0.5000 0.5569(7) 0.0281(19) Uani 1 2 d S T P . .
C3 C 0.7489(5) 0.5000 0.4401(7) 0.0289(19) Uani 1 2 d S T P . .
C4 C 0.8575(4) 0.3584(6) 0.6789(5) 0.0350(15) Uani 1 1 d . . . . .
H4A H 0.8606 0.2807 0.6743 0.042 Uiso 1 1 calc R U . . .
H4B H 0.8332 0.3731 0.7181 0.042 Uiso 1 1 calc R U . . .
C5 C 0.9790(4) 0.3442(6) 0.7476(5) 0.0353(15) Uani 1 1 d . . . . .
C6 C 1.0131(5) 0.5000 0.8419(7) 0.030(2) Uani 1 2 d S T P . .
H6 H 1.0283 0.5000 0.9140 0.036 Uiso 1 2 calc R U P . .
C7 C 0.9386(5) 0.5000 0.7882(7) 0.031(2) Uani 1 2 d S T P . .
H7 H 0.9182 0.5000 0.8349 0.037 Uiso 1 2 calc R U P . .
C8 C 1.0980(3) 0.3583(6) 0.8514(5) 0.0341(15) Uani 1 1 d . . . . .
H8A H 1.1175 0.3733 0.9219 0.041 Uiso 1 1 calc R U . . .
H8B H 1.0957 0.2805 0.8432 0.041 Uiso 1 1 calc R U . . .
C9 C 1.1586(4) 0.3439(6) 0.7477(5) 0.0353(15) Uani 1 1 d . . . . .
C10 C 1.2228(5) 0.5000 0.7901(7) 0.030(2) Uani 1 2 d S T P . .
H10 H 1.2693 0.5000 0.8371 0.036 Uiso 1 2 calc R U P . .
C11 C 1.1780(5) 0.5000 0.8437(7) 0.0289(19) Uani 1 2 d S T P . .
H11 H 1.2033 0.5000 0.9159 0.035 Uiso 1 2 calc R U P . .
C12 C 0.7577(4) 0.3582(6) 0.3185(5) 0.0357(15) Uani 1 1 d . . . . .
H12A H 0.7637 0.2806 0.3235 0.043 Uiso 1 1 calc R U . . .
H12B H 0.7113 0.3721 0.2788 0.043 Uiso 1 1 calc R U . . .
C13 C 0.7334(6) 0.5000 0.6051(9) 0.041(2) Uani 1 2 d S T P . .
H13A H 0.7080 0.4347 0.5880 0.062 Uiso 0.5 1 calc R U P . .
H13B H 0.7576 0.5043 0.6757 0.062 Uiso 1 2 calc R U P . .
H13C H 0.7045 0.5610 0.5819 0.062 Uiso 0.5 1 calc R U P . .
C14 C 0.6732(5) 0.5000 0.3901(9) 0.042(3) Uani 1 2 d S T P . .
H14A H 0.6572 0.5654 0.4066 0.064 Uiso 0.5 1 calc R U P . .
H14B H 0.6583 0.4955 0.3196 0.064 Uiso 1 2 calc R U P . .
H14C H 0.6571 0.4391 0.4130 0.064 Uiso 0.5 1 calc R U P . .
Cl1 Cl 0.8183(4) 0.527(5) 0.8926(5) 0.184(19) Uani 0.5 1 d . . P . .
Cl2 Cl 1.0000 0.3033(15) 1.0000 0.132(5) Uiso 0.5 2 d S . P . .

loop_
_atom_site_aniso_label
_atom_site_aniso_U_11
_atom_site_aniso_U_22
_atom_site_aniso_U_33
_atom_site_aniso_U_23
_atom_site_aniso_U_13
_atom_site_aniso_U_12
Yb1 0.0267(4) 0.0145(4) 0.0398(4) 0.000 0.0152(3) 0.000
N1 0.038(3) 0.021(3) 0.043(3) -0.001(2) 0.020(3) 0.001(2)
N2 0.034(3) 0.018(3) 0.045(3) 0.002(2) 0.015(3) 0.005(2)
N3 0.031(3) 0.021(3) 0.046(3) -0.003(3) 0.014(2) 0.000(2)
N4 0.030(3) 0.023(3) 0.046(3) 0.000(3) 0.014(2) 0.003(2)
N5 0.037(3) 0.021(3) 0.046(3) -0.001(2) 0.021(3) -0.002(3)
N6 0.041(3) 0.019(3) 0.048(3) -0.001(3) 0.024(3) -0.001(3)
O1 0.048(3) 0.024(3) 0.059(3) 0.001(2) 0.022(3) 0.008(2)
O2 0.049(3) 0.028(3) 0.081(4) -0.015(3) 0.015(3) 0.005(3)
O3 0.076(4) 0.029(3) 0.080(4) -0.016(3) 0.047(4) -0.018(3)
O4 0.053(7) 0.020(6) 0.061(7) -0.009(5) -0.001(6) -0.011(5)
O6 0.049(6) 0.032(6) 0.067(7) 0.007(5) 0.026(6) -0.012(5)
O5 0.051(6) 0.035(6) 0.060(7) -0.006(5) 0.025(5) -0.020(5)
O7 0.108(11) 0.024(6) 0.061(7) 0.007(5) 0.054(8) 0.001(6)
C1 0.027(3) 0.023(4) 0.045(3) -0.001(3) 0.018(3) -0.001(3)
C2 0.025(4) 0.015(4) 0.042(5) 0.000 0.013(4) 0.000
C3 0.025(5) 0.018(5) 0.043(5) 0.000 0.014(4) 0.000
C4 0.034(4) 0.023(4) 0.043(4) 0.003(3) 0.011(3) -0.006(3)
C5 0.036(4) 0.024(4) 0.042(3) 0.003(3) 0.012(3) 0.005(3)
C6 0.035(5) 0.027(5) 0.031(4) 0.000 0.016(4) 0.000
C7 0.039(5) 0.020(5) 0.039(5) 0.000 0.021(4) 0.000
C8 0.032(3) 0.025(4) 0.043(3) 0.012(3) 0.014(3) 0.006(3)
C9 0.038(4) 0.025(4) 0.042(3) 0.002(3) 0.016(3) -0.002(3)
C10 0.024(4) 0.025(5) 0.035(4) 0.000 0.007(4) 0.000
C11 0.027(4) 0.027(5) 0.029(4) 0.000 0.008(3) 0.000
C12 0.043(4) 0.024(4) 0.042(3) -0.006(3) 0.020(3) -0.013(3)
C13 0.039(6) 0.043(7) 0.049(6) 0.000 0.025(5) 0.000
C14 0.024(5) 0.050(7) 0.050(6) 0.000 0.012(4) 0.000
Cl1 0.090(4) 0.40(6) 0.063(3) -0.046(14) 0.033(3) 0.020(12)

loop_
_atom_type_symbol
_atom_type_description
_atom_type_scat_dispersion_real
_atom_type_scat_dispersion_imag
_atom_type_scat_source
C C 0.0033 0.0016 'International Tables Vol C Tables 4.2.6.8 and 6.1.1.4'
H H 0.0000 0.0000 'International Tables Vol C Tables 4.2.6.8 and 6.1.1.4'
N N 0.0061 0.0033 'International Tables Vol C Tables 4.2.6.8 and 6.1.1.4'
O O 0.0106 0.0060 'International Tables Vol C Tables 4.2.6.8 and 6.1.1.4'
Cl Cl 0.1484 0.1585 'International Tables Vol C Tables 4.2.6.8 and 6.1.1.4'
Yb Yb -0.3850 5.5486 'International Tables Vol C Tables 4.2.6.8 and 6.1.1.4'

loop_
_geom_angle_atom_site_label_1
_geom_angle_atom_site_label_2
_geom_angle_atom_site_label_3
_geom_angle
_geom_angle_site_symmetry_1
_geom_angle_site_symmetry_3
O7 Yb1 O7 41.8(6) . 6_575
O7 Yb1 O7 138.2(6) . 2_756
O7 Yb1 O7 180.0 6_575 2_756
O7 Yb1 O7 180.0 . 5_776
O7 Yb1 O7 138.2(6) 6_575 5_776
O7 Yb1 O7 41.8(6) 2_756 5_776
O7 Yb1 O5 108.3(5) . 5_776
O7 Yb1 O5 76.8(5) 6_575 5_776
O7 Yb1 O5 103.2(5) 2_756 5_776
O7 Yb1 O5 71.7(5) 5_776 5_776
O7 Yb1 O5 103.2(5) . 6_575
O7 Yb1 O5 71.7(5) 6_575 6_575
O7 Yb1 O5 108.3(5) 2_756 6_575
O7 Yb1 O5 76.8(5) 5_776 6_575
O5 Yb1 O5 81.2(7) 5_776 6_575
O7 Yb1 O5 76.8(5) . 2_756
O7 Yb1 O5 108.3(5) 6_575 2_756
O7 Yb1 O5 71.7(5) 2_756 2_756
O7 Yb1 O5 103.2(5) 5_776 2_756
O5 Yb1 O5 98.8(7) 5_776 2_756
O5 Yb1 O5 180.0 6_575 2_756
O7 Yb1 O5 71.7(5) . .
O7 Yb1 O5 103.2(5) 6_575 .
O7 Yb1 O5 76.8(5) 2_756 .
O7 Yb1 O5 108.3(5) 5_776 .
O5 Yb1 O5 180.0 5_776 .
O5 Yb1 O5 98.8(7) 6_575 .
O5 Yb1 O5 81.2(7) 2_756 .
O4 Yb1 O4 180.0 . 5_776
O4 Yb1 O4 136.9(6) . 2_756
O4 Yb1 O4 43.1(6) 5_776 2_756
O4 Yb1 O4 43.1(6) . 6_575
O4 Yb1 O4 136.9(6) 5_776 6_575
O4 Yb1 O4 180.0 2_756 6_575
C1 N1 C12 121.1(6) . .
C1 N1 C3 112.9(6) . .
C12 N1 C3 125.6(7) . .
C1 N2 C4 121.5(6) . .
C1 N2 C2 112.7(6) . .
C4 N2 C2 125.2(7) . .
C5 N3 C7 111.3(7) . .
C5 N3 C4 123.2(6) . .
C7 N3 C4 123.9(7) . .
C5 N4 C6 112.5(6) . .
C5 N4 C8 122.9(6) . .
C6 N4 C8 122.9(7) . .
C9 N5 C8 122.9(6) . .
C9 N5 C11 112.5(6) . .
C8 N5 C11 123.4(6) . .
C9 N6 C12 123.1(6) . 2_756
C9 N6 C10 111.7(6) . .
C12 N6 C10 123.9(7) 2_756 .
O4 O4 Yb1 68.4(3) 6_575 .
O7 O7 Yb1 69.1(3) 6_575 .
O1 C1 N1 125.5(7) . .
O1 C1 N2 125.3(7) . .
N1 C1 N2 109.2(6) . .
N2 C2 N2 112.3(8) 6_565 .
N2 C2 C13 111.7(5) 6_565 .
N2 C2 C13 111.7(5) . .
N2 C2 C3 102.3(5) 6_565 .
N2 C2 C3 102.3(5) . .
C13 C2 C3 115.9(8) . .
N1 C3 N1 113.1(8) . 6_565
N1 C3 C14 111.2(5) . .
N1 C3 C14 111.2(5) 6_565 .
N1 C3 C2 102.7(5) . .
N1 C3 C2 102.7(5) 6_565 .
C14 C3 C2 115.4(8) . .
N2 C4 N3 113.8(6) . .
N2 C4 H4A 108.8 . .
N3 C4 H4A 108.8 . .
N2 C4 H4B 108.8 . .
N3 C4 H4B 108.8 . .
H4A C4 H4B 107.7 . .
O2 C5 N4 126.5(7) . .
O2 C5 N3 124.9(7) . .
N4 C5 N3 108.6(6) . .
N4 C6 N4 114.3(8) 6_565 .
N4 C6 C7 103.2(5) 6_565 .
N4 C6 C7 103.2(5) . .
N4 C6 H6 111.8 6_565 .
N4 C6 H6 111.8 . .
C7 C6 H6 111.8 . .
N3 C7 N3 113.8(8) . 6_565
N3 C7 C6 104.1(5) . .
N3 C7 C6 104.1(5) 6_565 .
N3 C7 H7 111.5 . .
N3 C7 H7 111.5 6_565 .
C6 C7 H7 111.5 . .
N5 C8 N4 113.6(6) . .
N5 C8 H8A 108.8 . .
N4 C8 H8A 108.8 . .
N5 C8 H8B 108.8 . .
N4 C8 H8B 108.8 . .
H8A C8 H8B 107.7 . .
O3 C9 N5 125.8(7) . .
O3 C9 N6 125.9(7) . .
N5 C9 N6 108.4(6) . .
N6 C10 N6 114.5(8) 6_565 .
N6 C10 C11 104.0(5) 6_565 .
N6 C10 C11 104.0(5) . .
N6 C10 H10 111.3 6_565 .
N6 C10 H10 111.3 . .
C11 C10 H10 111.3 . .
N5 C11 N5 114.6(8) 6_565 .
N5 C11 C10 103.3(5) 6_565 .
N5 C11 C10 103.3(5) . .
N5 C11 H11 111.7 6_565 .
N5 C11 H11 111.7 . .
C10 C11 H11 111.7 . .
N6 C12 N1 114.6(6) 2_756 .
N6 C12 H12A 108.6 2_756 .
N1 C12 H12A 108.6 . .
N6 C12 H12B 108.6 2_756 .
N1 C12 H12B 108.6 . .
H12A C12 H12B 107.6 . .
C2 C13 H13A 109.5 . .
C2 C13 H13B 109.5 . .
H13A C13 H13B 109.5 . .
C2 C13 H13C 109.5 . .
H13A C13 H13C 109.5 . .
H13B C13 H13C 109.5 . .
C3 C14 H14A 109.5 . .
C3 C14 H14B 109.5 . .
H14A C14 H14B 109.5 . .
C3 C14 H14C 109.5 . .
H14A C14 H14C 109.5 . .
H14B C14 H14C 109.5 . .

loop_
_geom_bond_atom_site_label_1
_geom_bond_atom_site_label_2
_geom_bond_distance
_geom_bond_site_symmetry_2
Yb1 O7 2.308(11) .
Yb1 O7 2.308(11) 6_575
Yb1 O7 2.308(11) 2_756
Yb1 O7 2.308(11) 5_776
Yb1 O5 2.318(11) 5_776
Yb1 O5 2.318(11) 6_575
Yb1 O5 2.318(11) 2_756
Yb1 O5 2.318(11) .
Yb1 O4 2.328(11) .
Yb1 O4 2.328(11) 5_776
Yb1 O4 2.328(11) 2_756
Yb1 O4 2.328(11) 6_575
N1 C1 1.355(10) .
N1 C12 1.446(9) .
N1 C3 1.466(8) .
N2 C1 1.361(10) .
N2 C4 1.440(9) .
N2 C2 1.472(8) .
N3 C5 1.364(10) .
N3 C7 1.444(8) .
N3 C4 1.452(9) .
N4 C5 1.343(10) .
N4 C6 1.445(8) .
N4 C8 1.458(9) .
N5 C9 1.355(10) .
N5 C8 1.444(9) .
N5 C11 1.452(8) .
N6 C9 1.369(10) .
N6 C12 1.439(9) 2_756
N6 C10 1.450(8) .
O1 C1 1.221(9) .
O2 C5 1.228(10) .
O3 C9 1.214(10) .
O4 O4 1.71(2) 6_575
O7 O7 1.65(2) 6_575
C2 N2 1.472(8) 6_565
C2 C13 1.517(14) .
C2 C3 1.577(14) .
C3 N1 1.467(8) 6_565
C3 C14 1.538(13) .
C4 H4A 0.9700 .
C4 H4B 0.9700 .
C6 N4 1.445(8) 6_565
C6 C7 1.517(14) .
C6 H6 0.9800 .
C7 N3 1.444(8) 6_565
C7 H7 0.9800 .
C8 H8A 0.9700 .
C8 H8B 0.9700 .
C10 N6 1.450(8) 6_565
C10 C11 1.525(14) .
C10 H10 0.9800 .
C11 N5 1.452(8) 6_565
C11 H11 0.9800 .
C12 N6 1.439(9) 2_756
C12 H12A 0.9700 .
C12 H12B 0.9700 .
C13 H13A 0.9600 .
C13 H13B 0.9600 .
C13 H13C 0.9600 .
C14 H14A 0.9600 .
C14 H14B 0.9600 .
C14 H14C 0.9600 .
Cl1 Cl1 0.67(11) 6_565

loop_
_geom_torsion_atom_site_label_1
_geom_torsion_atom_site_label_2
_geom_torsion_atom_site_label_3
_geom_torsion_atom_site_label_4
_geom_torsion
_geom_torsion_site_symmetry_1
_geom_torsion_site_symmetry_4
C12 N1 C1 O1 0.1(11) . .
C3 N1 C1 O1 173.4(7) . .
C12 N1 C1 N2 -177.6(6) . .
C3 N1 C1 N2 -4.3(8) . .
C4 N2 C1 O1 -0.8(11) . .
C2 N2 C1 O1 -172.9(7) . .
C4 N2 C1 N1 176.9(6) . .
C2 N2 C1 N1 4.7(8) . .
C1 N2 C2 N2 -112.2(7) . 6_565
C4 N2 C2 N2 76.1(10) . 6_565
C1 N2 C2 C13 121.5(8) . .
C4 N2 C2 C13 -50.3(10) . .
C1 N2 C2 C3 -3.2(8) . .
C4 N2 C2 C3 -175.0(6) . .
C1 N1 C3 N1 112.1(7) . 6_565
C12 N1 C3 N1 -75.0(10) . 6_565
C1 N1 C3 C14 -121.9(8) . .
C12 N1 C3 C14 51.0(10) . .
C1 N1 C3 C2 2.2(8) . .
C12 N1 C3 C2 175.1(6) . .
N2 C2 C3 N1 117.0(6) 6_565 .
N2 C2 C3 N1 0.6(7) . .
C13 C2 C3 N1 -121.2(5) . .
N2 C2 C3 N1 -0.6(7) 6_565 6_565
N2 C2 C3 N1 -117.0(6) . 6_565
C13 C2 C3 N1 121.2(5) . 6_565
N2 C2 C3 C14 -121.8(5) 6_565 .
N2 C2 C3 C14 121.8(5) . .
C13 C2 C3 C14 0.000(3) . .
C1 N2 C4 N3 101.5(8) . .
C2 N2 C4 N3 -87.5(9) . .
C5 N3 C4 N2 -108.9(8) . .
C7 N3 C4 N2 87.3(9) . .
C6 N4 C5 O2 -173.0(8) . .
C8 N4 C5 O2 -7.5(12) . .
C6 N4 C5 N3 6.2(9) . .
C8 N4 C5 N3 171.7(6) . .
C7 N3 C5 O2 173.2(8) . .
C4 N3 C5 O2 7.6(12) . .
C7 N3 C5 N4 -6.0(9) . .
C4 N3 C5 N4 -171.6(6) . .
C5 N4 C6 N4 -115.1(8) . 6_565
C8 N4 C6 N4 79.4(10) . 6_565
C5 N4 C6 C7 -3.8(8) . .
C8 N4 C6 C7 -169.3(6) . .
C5 N3 C7 N3 116.2(8) . 6_565
C4 N3 C7 N3 -78.4(10) . 6_565
C5 N3 C7 C6 3.5(8) . .
C4 N3 C7 C6 169.0(7) . .
N4 C6 C7 N3 119.4(6) 6_565 .
N4 C6 C7 N3 0.1(8) . .
N4 C6 C7 N3 -0.1(8) 6_565 6_565
N4 C6 C7 N3 -119.4(6) . 6_565
C9 N5 C8 N4 -106.6(8) . .
C11 N5 C8 N4 87.0(8) . .
C5 N4 C8 N5 108.6(8) . .
C6 N4 C8 N5 -87.4(8) . .
C8 N5 C9 O3 7.0(12) . .
C11 N5 C9 O3 174.7(8) . .
C8 N5 C9 N6 -171.6(6) . .
C11 N5 C9 N6 -3.9(9) . .
C12 N6 C9 O3 -7.4(12) 2_756 .
C10 N6 C9 O3 -174.9(8) . .
C12 N6 C9 N5 171.2(6) 2_756 .
C10 N6 C9 N5 3.7(9) . .
C9 N6 C10 N6 -114.8(8) . 6_565
C12 N6 C10 N6 77.8(10) 2_756 6_565
C9 N6 C10 C11 -2.1(8) . .
C12 N6 C10 C11 -169.4(7) 2_756 .
C9 N5 C11 N5 114.1(8) . 6_565
C8 N5 C11 N5 -78.3(10) . 6_565
C9 N5 C11 C10 2.5(8) . .
C8 N5 C11 C10 170.2(6) . .
N6 C10 C11 N5 0.2(7) 6_565 6_565
N6 C10 C11 N5 -119.9(6) . 6_565
N6 C10 C11 N5 119.9(6) 6_565 .
N6 C10 C11 N5 -0.2(7) . .
C1 N1 C12 N6 -101.4(8) . 2_756
C3 N1 C12 N6 86.2(9) . 2_756

loop_
_platon_squeeze_void_nr
_platon_squeeze_void_average_x
_platon_squeeze_void_average_y
_platon_squeeze_void_average_z
_platon_squeeze_void_volume
_platon_squeeze_void_count_electrons
1 0.500 0.056 0.000 117.2 15.4
2 1.021 0.007 0.500 1112.9 392.9
3 0.000 0.556 0.000 117.2 15.4
